data_4513647
loop_
_publ_author_name
'Dur\'a, Gema'
'Carri\'on, M. Carmen'
'Jal\'on, F\'elix A.'
'Manzano, Blanca R.'
'Rodr\'iguez, Ana M.'

_publ_section_title
;
 One- and Two-Step Self-Assembly Processes in Zn(II) Supramolecular
 Frameworks with Ditopic Bis(pyrazolyl)methane Ligands. Chiral Recognition
 and Formation of Cyclic Helicates
;
_journal_issue 11
_journal_name_full 'Crystal Growth &amp; Design'
_journal_page_first 5174
_journal_paper_doi 10.1021/acs.cgd.5b01150
_journal_volume 15
_journal_year 2015
_chemical_formula_moiety 'C96 H102 N30 O24 Zn6, 3(C8 H4 O4), 6(H2 O)'
_chemical_formula_sum 'C120 H126 N30 O42 Zn6'
_chemical_formula_weight 3052.72
_chemical_name_systematic
;
 ?
;
_space_group_crystal_system trigonal
_space_group_IT_number 167
_space_group_name_Hall '-R 3 2"c'
_space_group_name_H-M_alt 'R -3 c :H'
_symmetry_space_group_name_Hall '-R 3 2"c'
_symmetry_space_group_name_H-M 'R -3 c :H'
_atom_sites_solution_hydrogens mixed
_audit_creation_method SHELXL-2013
_cell_angle_alpha 90
_cell_angle_beta 90
_cell_angle_gamma 120
_cell_formula_units_Z 6
_cell_length_a 36.018(3)
_cell_length_b 36.018(3)
_cell_length_c 21.452(2)
_cell_measurement_reflns_used 4479
_cell_measurement_temperature 290(2)
_cell_measurement_theta_max 18.75
_cell_measurement_theta_min 2.26
_cell_volume 24101(4)
_computing_cell_refinement 'Bruker SAINT'
_computing_data_collection 'Bruker APEX'
_computing_data_reduction 'Bruker SAINT, SADABS, XPREP'
_computing_molecular_graphics 'WINGX v2013.3 (Farrugia, 2013)'
_computing_publication_material 'WINGX v2013.3 (Farrugia, 2013)'
_computing_structure_refinement 'SHELXL-2013 (Sheldrick, 2013)'
_computing_structure_solution 'SHELXS-97 (Sheldrick, 1997)'
_diffrn_ambient_temperature 290(2)
_diffrn_measured_fraction_theta_full 0.970
_diffrn_measured_fraction_theta_max 0.999
_diffrn_measurement_device_type 'Bruker X8 APEX2 CCD area detector'
_diffrn_measurement_method '\w and \f scans'
_diffrn_radiation_type MoK\a
_diffrn_radiation_wavelength 0.71073
_diffrn_reflns_av_R_equivalents 0.0872
_diffrn_reflns_av_unetI/netI 0.0436
_diffrn_reflns_laue_measured_fraction_full 0.970
_diffrn_reflns_laue_measured_fraction_max 0.999
_diffrn_reflns_limit_h_max 42
_diffrn_reflns_limit_h_min -35
_diffrn_reflns_limit_k_max 42
_diffrn_reflns_limit_k_min -42
_diffrn_reflns_limit_l_max 25
_diffrn_reflns_limit_l_min -25
_diffrn_reflns_number 51595
_diffrn_reflns_point_group_measured_fraction_full 0.970
_diffrn_reflns_point_group_measured_fraction_max 0.999
_diffrn_reflns_theta_full 25.242
_diffrn_reflns_theta_max 24.993
_diffrn_reflns_theta_min 2.008
_exptl_absorpt_coefficient_mu 0.960
_exptl_absorpt_correction_T_max 0.746
_exptl_absorpt_correction_T_min 0.628
_exptl_absorpt_correction_type multi-scan
_exptl_absorpt_process_details SADABS
_exptl_crystal_colour colorless
_exptl_crystal_density_diffrn 1.262
_exptl_crystal_description block
_exptl_crystal_F_000 9432
_exptl_crystal_size_max 0.160
_exptl_crystal_size_mid 0.120
_exptl_crystal_size_min 0.040
_refine_diff_density_max 1.139
_refine_diff_density_min -0.983
_refine_diff_density_rms 0.135
_refine_ls_extinction_method none
_refine_ls_goodness_of_fit_ref 1.167
_refine_ls_hydrogen_treatment constr
_refine_ls_matrix_type full
_refine_ls_number_parameters 289
_refine_ls_number_reflns 4717
_refine_ls_number_restraints 0
_refine_ls_restrained_S_all 1.167
_refine_ls_R_factor_all 0.1292
_refine_ls_R_factor_gt 0.0905
_refine_ls_shift/su_max 0.000
_refine_ls_shift/su_mean 0.000
_refine_ls_structure_factor_coef Fsqd
_refine_ls_weighting_details 'w=1/[\s^2^(Fo^2^)+(0.2000P)^2^] where P=(Fo^2^+2Fc^2^)/3'
_refine_ls_weighting_scheme calc
_refine_ls_wR_factor_gt 0.2763
_refine_ls_wR_factor_ref 0.3167
_reflns_Friedel_coverage 0.000
_reflns_number_gt 2945
_reflns_number_total 4717
_reflns_threshold_expression 'I > 2\s(I)'
_cod_data_source_file cg5b01150_si_002.cif
_cod_data_source_block 5
_cod_depositor_comments 'Adding full bibliography for 4513645--4513647.cif.'
_cod_original_cell_volume 24101(5)
_cod_database_code 4513647
_shelx_space_group_comment
;
The symmetry employed for this shelxl refinement is uniquely defined
by the following loop, which should always be used as a source of
symmetry information in preference to the above space-group names.
They are only intended as comments.
;
_shelx_estimated_absorpt_t_min 0.862
_shelx_estimated_absorpt_t_max 0.963
_shelxl_version_number 2013-4

loop_
_space_group_symop_operation_xyz
'x, y, z'
'-y, x-y, z'
'-x+y, -x, z'
'x-y, -y, -z+1/2'
'-x, -x+y, -z+1/2'
'y, x, -z+1/2'
'x+2/3, y+1/3, z+1/3'
'-y+2/3, x-y+1/3, z+1/3'
'-x+y+2/3, -x+1/3, z+1/3'
'x-y+2/3, -y+1/3, -z+5/6'
'-x+2/3, -x+y+1/3, -z+5/6'
'y+2/3, x+1/3, -z+5/6'
'x+1/3, y+2/3, z+2/3'
'-y+1/3, x-y+2/3, z+2/3'
'-x+y+1/3, -x+2/3, z+2/3'
'x-y+1/3, -y+2/3, -z+7/6'
'-x+1/3, -x+y+2/3, -z+7/6'
'y+1/3, x+2/3, -z+7/6'
'-x, -y, -z'
'y, -x+y, -z'
'x-y, x, -z'
'-x+y, y, z-1/2'
'x, x-y, z-1/2'
'-y, -x, z-1/2'
'-x+2/3, -y+1/3, -z+1/3'
'y+2/3, -x+y+1/3, -z+1/3'
'x-y+2/3, x+1/3, -z+1/3'
'-x+y+2/3, y+1/3, z-1/6'
'x+2/3, x-y+1/3, z-1/6'
'-y+2/3, -x+1/3, z-1/6'
'-x+1/3, -y+2/3, -z+2/3'
'y+1/3, -x+y+2/3, -z+2/3'
'x-y+1/3, x+2/3, -z+2/3'
'-x+y+1/3, y+2/3, z+1/6'
'x+1/3, x-y+2/3, z+1/6'
'-y+1/3, -x+2/3, z+1/6'

loop_
_atom_site_label
_atom_site_type_symbol
_atom_site_fract_x
_atom_site_fract_y
_atom_site_fract_z
_atom_site_U_iso_or_equiv
_atom_site_adp_type
_atom_site_occupancy
_atom_site_site_symmetry_order
_atom_site_calc_flag
_atom_site_refinement_flags_posn
_atom_site_refinement_flags_adp
_atom_site_refinement_flags_occupancy
Zn1 Zn 0.50830(3) 0.11357(3) 0.20458(3) 0.0581(4) Uani 1 1 d . . .
N1 N 0.4528(2) 0.1000(2) 0.2561(2) 0.0624(16) Uani 1 1 d . . .
N2 N 0.4408(2) 0.1296(2) 0.2655(2) 0.0670(17) Uani 1 1 d . . .
N3 N 0.51899(19) 0.17540(19) 0.1879(2) 0.0567(14) Uani 1 1 d . . .
N4 N 0.4918(2) 0.1898(2) 0.2090(2) 0.0630(16) Uani 1 1 d . . .
N5 N 0.47643(17) 0.08790(17) 0.1205(2) 0.0493(13) Uani 1 1 d . . .
C1 C 0.4190(4) 0.1221(4) 0.3200(4) 0.118(4) Uani 1 1 d . . .
H1 H 0.4085 0.1387 0.3369 0.141 Uiso 1 1 calc R U .
C2 C 0.4156(4) 0.0877(5) 0.3445(5) 0.124(5) Uani 1 1 d . . .
H2 H 0.4015 0.0747 0.3814 0.149 Uiso 1 1 calc R U .
C3 C 0.4374(3) 0.0734(3) 0.3042(4) 0.088(3) Uani 1 1 d . . .
H3 H 0.4404 0.0495 0.3106 0.105 Uiso 1 1 calc R U .
C4 C 0.5125(4) 0.2325(3) 0.2129(5) 0.098(3) Uani 1 1 d . . .
H4 H 0.5011 0.2492 0.2265 0.117 Uiso 1 1 calc R U .
C5 C 0.5540(4) 0.2472(3) 0.1932(6) 0.119(4) Uani 1 1 d . . .
H5 H 0.5759 0.2756 0.1896 0.143 Uiso 1 1 calc R U .
C6 C 0.5561(3) 0.2115(3) 0.1801(4) 0.087(3) Uani 1 1 d . . .
H6 H 0.5810 0.2122 0.1668 0.104 Uiso 1 1 calc R U .
C7 C 0.4476(3) 0.1616(3) 0.2178(3) 0.065(2) Uani 1 1 d . . .
H7 H 0.4351 0.1785 0.2335 0.078 Uiso 1 1 calc R U .
C11 C 0.4410(3) 0.0499(3) 0.1180(4) 0.069(2) Uani 1 1 d . . .
H11 H 0.4298 0.0356 0.1554 0.083 Uiso 1 1 calc R U .
C10 C 0.4196(3) 0.0302(3) 0.0637(4) 0.079(2) Uani 1 1 d . . .
H10 H 0.3945 0.0037 0.0641 0.095 Uiso 1 1 calc R U .
C9 C 0.4378(3) 0.0522(2) 0.0079(3) 0.068(2) Uani 1 1 d . . .
H9 H 0.4249 0.0397 -0.0299 0.081 Uiso 1 1 calc R U .
C8 C 0.4735(2) 0.0911(2) 0.0082(3) 0.0537(16) Uani 1 1 d . . .
C12 C 0.4927(2) 0.1083(2) 0.0658(3) 0.0493(15) Uani 1 1 d . . .
H12 H 0.5178 0.1347 0.0664 0.059 Uiso 1 1 calc R U .
C13 C 0.5987(3) 0.1415(4) 0.1752(4) 0.091(3) Uani 1 1 d . . .
C14 C 0.6341(2) 0.1557(3) 0.1275(3) 0.073(2) Uani 1 1 d . . .
C15 C 0.6252(3) 0.1522(4) 0.0666(4) 0.100(3) Uani 1 1 d . . .
H15 H 0.5967 0.1398 0.0544 0.121 Uiso 1 1 calc R U .
C16 C 0.6560(3) 0.1659(4) 0.0214(4) 0.118(4) Uani 1 1 d . . .
H16 H 0.6484 0.1604 -0.0204 0.141 Uiso 1 1 calc R U .
C17 C 0.4670(3) -0.0449(3) 0.1173(3) 0.0622(19) Uani 1 1 d . . .
C18 C 0.4844(2) -0.0206(2) 0.0565(3) 0.0544(17) Uani 1 1 d . . .
C19 C 0.5184(2) 0.0200(2) 0.0552(3) 0.0598(18) Uani 1 1 d . . .
H19 H 0.5309 0.0338 0.0924 0.072 Uiso 1 1 calc R U .
C20 C 0.5345(2) 0.0409(2) -0.0005(3) 0.0599(18) Uani 1 1 d . . .
H20 H 0.5579 0.0686 -0.0008 0.072 Uiso 1 1 calc R U .
O1 O 0.56393(16) 0.13101(17) 0.1580(2) 0.0650(13) Uani 1 1 d . . .
O2 O 0.6106(2) 0.1483(3) 0.2338(3) 0.139(3) Uani 1 1 d . . .
O3 O 0.49936(19) 0.05433(16) 0.2252(2) 0.0715(15) Uani 1 1 d . . .
O4 O 0.54134(15) 0.13557(15) 0.28814(19) 0.0578(12) Uani 1 1 d . . .
H3A H 0.4994 0.0488 0.2639 0.050 Uiso 1 1 d . . .
H3B H 0.4935 0.0314 0.2053 0.050 Uiso 1 1 d . . .
H4A H 0.5669 0.1393 0.2888 0.050 Uiso 1 1 d . . .
H4B H 0.5383 0.1457 0.3229 0.050 Uiso 1 1 d . . .
O5 O 0.4771(3) -0.02249(19) 0.1652(2) 0.112(3) Uani 1 1 d . . .
O6 O 0.4431(2) -0.08387(18) 0.1153(2) 0.0753(16) Uani 1 1 d . . .
O11 O 0.5472 0.2047 0.3631 0.050 Uiso 0.5 1 d . . P
H11A H 0.5748 0.2047 0.3631 0.050 Uiso 0.5 1 d . . P
H11B H 0.5510 0.2307 0.3413 0.050 Uiso 0.5 1 d . . P
O12 O 0.6037 0.2812 0.3631 0.050 Uiso 0.25 1 d . . P
H12A H 0.6312 0.2812 0.3631 0.050 Uiso 0.25 1 d . . P
H12B H 0.6075 0.3072 0.3413 0.050 Uiso 0.25 1 d . . P
O13 O 0.3561 0.1060 0.4539 0.050 Uiso 0.25 1 d . . P
H13A H 0.3837 0.1060 0.4539 0.050 Uiso 0.25 1 d . . P
H13B H 0.3599 0.1320 0.4321 0.050 Uiso 0.25 1 d . . P

loop_
_atom_site_aniso_label
_atom_site_aniso_U_11
_atom_site_aniso_U_22
_atom_site_aniso_U_33
_atom_site_aniso_U_23
_atom_site_aniso_U_13
_atom_site_aniso_U_12
Zn1 0.0694(6) 0.0721(6) 0.0352(5) 0.0098(3) 0.0054(3) 0.0373(5)
N1 0.076(4) 0.081(4) 0.034(3) 0.014(3) 0.006(3) 0.043(4)
N2 0.090(5) 0.104(5) 0.030(3) 0.007(3) 0.009(3) 0.066(4)
N3 0.062(4) 0.069(4) 0.037(3) 0.010(2) -0.002(2) 0.031(3)
N4 0.091(5) 0.070(4) 0.035(3) -0.002(3) -0.010(3) 0.045(4)
N5 0.057(3) 0.058(3) 0.034(3) 0.004(2) 0.003(2) 0.030(3)
C1 0.168(11) 0.196(12) 0.047(5) 0.035(6) 0.049(6) 0.135(10)
C2 0.166(11) 0.200(13) 0.057(6) 0.059(7) 0.055(7) 0.129(11)
C3 0.090(6) 0.109(7) 0.063(5) 0.039(5) 0.027(4) 0.049(6)
C4 0.150(10) 0.083(7) 0.076(6) -0.025(5) -0.037(6) 0.071(7)
C5 0.119(10) 0.063(6) 0.162(12) -0.001(7) -0.035(9) 0.035(7)
C6 0.087(7) 0.089(7) 0.078(6) 0.012(5) -0.006(5) 0.040(6)
C7 0.088(6) 0.095(6) 0.031(3) 0.011(3) 0.007(3) 0.060(5)
C11 0.087(6) 0.070(5) 0.055(4) 0.012(4) 0.005(4) 0.042(5)
C10 0.088(6) 0.069(5) 0.067(5) -0.007(4) -0.014(4) 0.029(5)
C9 0.091(6) 0.065(5) 0.053(4) -0.011(3) -0.024(4) 0.044(5)
C8 0.072(5) 0.069(5) 0.033(3) 0.000(3) -0.003(3) 0.045(4)
C12 0.059(4) 0.056(4) 0.038(3) 0.004(3) 0.002(3) 0.033(3)
C13 0.080(6) 0.140(8) 0.054(5) 0.033(5) 0.009(4) 0.056(6)
C14 0.053(4) 0.119(7) 0.048(4) 0.007(4) -0.001(3) 0.043(5)
C15 0.069(6) 0.143(9) 0.068(6) 0.006(6) 0.009(4) 0.036(6)
C16 0.099(8) 0.169(11) 0.049(5) 0.012(6) 0.004(5) 0.040(8)
C17 0.092(5) 0.081(6) 0.025(3) 0.012(3) 0.019(3) 0.052(5)
C18 0.073(5) 0.067(5) 0.028(3) 0.006(3) 0.011(3) 0.039(4)
C19 0.078(5) 0.070(5) 0.027(3) 0.000(3) 0.002(3) 0.034(4)
C20 0.074(5) 0.055(4) 0.034(3) 0.002(3) 0.007(3) 0.020(4)
O1 0.055(3) 0.095(4) 0.042(2) 0.010(2) 0.004(2) 0.035(3)
O2 0.088(5) 0.249(10) 0.048(4) 0.018(5) -0.001(3) 0.060(6)
O3 0.120(4) 0.071(3) 0.034(2) 0.003(2) -0.006(2) 0.055(3)
O4 0.070(3) 0.073(3) 0.029(2) 0.0031(19) -0.0012(19) 0.035(3)
O5 0.163(7) 0.075(4) 0.031(3) 0.003(2) 0.017(3) 0.010(4)
O6 0.113(4) 0.062(3) 0.039(3) 0.010(2) 0.022(3) 0.035(3)

loop_
_atom_type_symbol
_atom_type_description
_atom_type_scat_dispersion_real
_atom_type_scat_dispersion_imag
_atom_type_scat_source
C C 0.0033 0.0016 'International Tables Vol C Tables 4.2.6.8 and 6.1.1.4'
H H 0.0000 0.0000 'International Tables Vol C Tables 4.2.6.8 and 6.1.1.4'
N N 0.0061 0.0033 'International Tables Vol C Tables 4.2.6.8 and 6.1.1.4'
O O 0.0106 0.0060 'International Tables Vol C Tables 4.2.6.8 and 6.1.1.4'
Zn Zn 0.2839 1.4301 'International Tables Vol C Tables 4.2.6.8 and 6.1.1.4'

loop_
_geom_angle_atom_site_label_1
_geom_angle_atom_site_label_2
_geom_angle_atom_site_label_3
_geom_angle
_geom_angle_site_symmetry_1
_geom_angle_site_symmetry_3
O1 Zn1 O3 92.6(2) . .
O1 Zn1 O4 91.05(19) . .
O3 Zn1 O4 88.45(19) . .
O1 Zn1 N3 87.6(2) . .
O3 Zn1 N3 177.1(2) . .
O4 Zn1 N3 88.62(19) . .
O1 Zn1 N5 87.2(2) . .
O3 Zn1 N5 87.7(2) . .
O4 Zn1 N5 175.7(2) . .
N3 Zn1 N5 95.3(2) . .
O1 Zn1 N1 175.8(2) . .
O3 Zn1 N1 90.4(2) . .
O4 Zn1 N1 86.1(2) . .
N3 Zn1 N1 89.2(2) . .
N5 Zn1 N1 95.8(2) . .
C3 N1 N2 105.6(6) . .
C3 N1 Zn1 125.4(6) . .
N2 N1 Zn1 122.2(5) . .
C1 N2 N1 110.6(7) . .
C1 N2 C7 127.6(7) . .
N1 N2 C7 121.5(5) . .
C6 N3 N4 103.1(7) . .
C6 N3 Zn1 128.6(6) . .
N4 N3 Zn1 123.4(5) . .
C4 N4 N3 111.0(8) . .
C4 N4 C7 126.8(9) . .
N3 N4 C7 121.9(6) . .
C11 N5 C12 117.2(6) . .
C11 N5 Zn1 121.6(5) . .
C12 N5 Zn1 121.1(4) . .
C2 C1 N2 108.1(9) . .
C1 C2 C3 107.0(8) . .
N1 C3 C2 108.6(9) . .
N4 C4 C5 107.3(9) . .
C6 C5 C4 105.2(10) . .
N3 C6 C5 113.4(10) . .
N4 C7 N2 110.1(6) . .
N4 C7 C8 113.0(6) . 18_544
N2 C7 C8 110.8(7) . 18_544
N5 C11 C10 124.5(7) . .
C11 C10 C9 116.5(8) . .
C8 C9 C10 121.1(7) . .
C9 C8 C12 117.9(6) . .
C9 C8 C7 122.0(6) . 18_544
C12 C8 C7 119.9(7) . 18_544
N5 C12 C8 122.8(6) . .
O1 C13 O2 123.8(8) . .
O1 C13 C14 118.7(7) . .
O2 C13 C14 116.5(8) . .
C15 C14 C16 117.8(8) . 17_654
C15 C14 C13 120.5(7) . .
C16 C14 C13 121.4(8) 17_654 .
C14 C15 C16 123.1(9) . .
C15 C16 C14 118.8(9) . 17_654
O6 C17 O5 125.5(6) . .
O6 C17 C18 118.8(6) . .
O5 C17 C18 115.7(7) . .
C19 C18 C20 119.2(6) . 19_655
C19 C18 C17 121.8(6) . .
C20 C18 C17 118.9(6) 19_655 .
C18 C19 C20 120.8(6) . .
C19 C20 C18 120.0(6) . 19_655
C13 O1 Zn1 132.3(5) . .

loop_
_geom_bond_atom_site_label_1
_geom_bond_atom_site_label_2
_geom_bond_distance
_geom_bond_site_symmetry_2
Zn1 O1 2.037(5) .
Zn1 O3 2.041(5) .
Zn1 O4 2.077(4) .
Zn1 N3 2.092(6) .
Zn1 N5 2.089(5) .
Zn1 N1 2.116(6) .
N1 C3 1.325(9) .
N1 N2 1.353(8) .
N2 C1 1.358(10) .
N2 C7 1.467(9) .
N3 C6 1.330(11) .
N3 N4 1.391(9) .
N4 C4 1.336(11) .
N4 C7 1.411(10) .
N5 C11 1.324(9) .
N5 C12 1.353(8) .
C1 C2 1.292(15) .
C2 C3 1.426(14) .
C4 C5 1.378(16) .
C5 C6 1.354(15) .
C7 C8 1.507(10) 18_544
C11 C10 1.382(11) .
C10 C9 1.403(12) .
C9 C8 1.348(10) .
C8 C12 1.399(9) .
C8 C7 1.507(10) 18_544
C13 O1 1.174(10) .
C13 O2 1.310(11) .
C13 C14 1.510(11) .
C14 C15 1.336(12) .
C14 C16 1.402(13) 17_654
C15 C16 1.366(13) .
C16 C14 1.402(13) 17_654
C17 O6 1.227(9) .
C17 O5 1.245(8) .
C17 C18 1.521(8) .
C18 C19 1.358(10) .
C18 C20 1.394(9) 19_655
C19 C20 1.376(9) .
C20 C18 1.394(9) 19_655
